data_1551148
loop_
_publ_author_name
'Roy, Matthew M. D.'
'Ferguson, Michael J.'
'McDonald, Robert'
'Zhou, Yuqiao'
'Rivard, Eric'

_publ_section_title
;
 A Vinyl Silylsilylene and its Activation of Strong Homo- and Heteroatomic
 Bonds
;
_journal_name_full 'Chemical Science'
_journal_paper_doi 10.1039/C9SC01192G
_journal_year 2019
_chemical_formula_moiety 'C40 H69 N3 Si5'
_chemical_formula_sum 'C40 H69 N3 Si5'
_chemical_formula_weight 732.43
_space_group_crystal_system monoclinic
_space_group_IT_number 11
_space_group_name_Hall '-P 2yb'
_space_group_name_H-M_alt 'P 1 21/m 1'
_symmetry_space_group_name_Hall '-P 2yb'
_symmetry_space_group_name_H-M 'P 1 21/m 1'
_atom_sites_solution_hydrogens mixed
_audit_creation_method SHELXL-2017/1
_audit_update_record
;
2019-03-04 deposited with the CCDC.    2019-05-24 downloaded from the CCDC.
;
_cell_angle_alpha 90
_cell_angle_beta 105.7582(8)
_cell_angle_gamma 90
_cell_formula_units_Z 2
_cell_length_a 11.3610(2)
_cell_length_b 18.2937(4)
_cell_length_c 11.6759(2)
_cell_measurement_reflns_used 9889
_cell_measurement_temperature 173(2)
_cell_measurement_theta_max 73.77
_cell_measurement_theta_min 2.42
_cell_volume 2335.45(8)
_computing_cell_refinement 'Bruker SAINT'
_computing_data_collection 'Bruker APEX2'
_computing_data_reduction 'Bruker SAINT'
_computing_molecular_graphics 'Bruker SHELXTL'
_computing_publication_material 'Bruker SHELXTL'
_computing_structure_refinement 'SHELXL-2017/1 (Sheldrick, 2017)'
_computing_structure_solution 'SHELXT-2014/5 (Sheldrick 2015)'
_diffrn_ambient_temperature 173(2)
_diffrn_measured_fraction_theta_full 1.000
_diffrn_measured_fraction_theta_max 0.999
_diffrn_measurement_device_type 'Bruker APEX-II CCD'
_diffrn_measurement_method '\f and \w scans'
_diffrn_radiation_type CuK\a
_diffrn_radiation_wavelength 1.54178
_diffrn_reflns_av_R_equivalents 0.0163
_diffrn_reflns_av_unetI/netI 0.0151
_diffrn_reflns_Laue_measured_fraction_full 1.000
_diffrn_reflns_Laue_measured_fraction_max 0.999
_diffrn_reflns_limit_h_max 14
_diffrn_reflns_limit_h_min -14
_diffrn_reflns_limit_k_max 22
_diffrn_reflns_limit_k_min -22
_diffrn_reflns_limit_l_max 14
_diffrn_reflns_limit_l_min -14
_diffrn_reflns_number 16666
_diffrn_reflns_point_group_measured_fraction_full 1.000
_diffrn_reflns_point_group_measured_fraction_max 0.999
_diffrn_reflns_theta_full 67.679
_diffrn_reflns_theta_max 74.285
_diffrn_reflns_theta_min 3.934
_exptl_absorpt_coefficient_mu 1.628
_exptl_absorpt_correction_T_max 0.6649
_exptl_absorpt_correction_T_min 0.5441
_exptl_absorpt_correction_type numerical
_exptl_absorpt_process_details
; 
 SADABS 2016/2: Krause, L., Herbst-Irmer, R., Sheldrick G.M. & Stalke D., 
 J. Appl. Cryst. 48 (2015) 3-10 
;
_exptl_crystal_colour colourless
_exptl_crystal_density_diffrn 1.042
_exptl_crystal_description block
_exptl_crystal_F_000 800
_exptl_crystal_size_max 0.264
_exptl_crystal_size_mid 0.214
_exptl_crystal_size_min 0.128
_refine_diff_density_max 1.562
_refine_diff_density_min -0.469
_refine_diff_density_rms 0.061
_refine_ls_extinction_method none
_refine_ls_goodness_of_fit_ref 1.010
_refine_ls_hydrogen_treatment mixed
_refine_ls_matrix_type full
_refine_ls_number_parameters 325
_refine_ls_number_reflns 4908
_refine_ls_number_restraints 0
_refine_ls_restrained_S_all 1.010
_refine_ls_R_factor_all 0.0825
_refine_ls_R_factor_gt 0.0786
_refine_ls_shift/su_max 0.005
_refine_ls_shift/su_mean 0.000
_refine_ls_structure_factor_coef Fsqd
_refine_ls_weighting_details 'w=1/[\s^2^(Fo^2^)+(0.1303P)^2^+2.0865P] where P=(Fo^2^+2Fc^2^)/3'
_refine_ls_weighting_scheme calc
_refine_ls_wR_factor_gt 0.2237
_refine_ls_wR_factor_ref 0.2282
_reflns_Friedel_coverage 0.000
_reflns_number_gt 4547
_reflns_number_total 4908
_reflns_threshold_expression 'I > 2\s(I)'
_cod_data_source_file c9sc01192g2.cif
_cod_data_source_block riv18a9
_cod_original_cell_volume 2335.46(8)
_cod_database_code 1551148
_shelx_shelxl_version_number 2017/1
_shelx_space_group_comment
; 
The symmetry employed for this shelxl refinement is uniquely defined 
by the following loop, which should always be used as a source of 
symmetry information in preference to the above space-group names. 
They are only intended as comments. 
;
_shelx_estimated_absorpt_t_min 0.673
_shelx_estimated_absorpt_t_max 0.819

loop_
_space_group_symop_operation_xyz
'x, y, z'
'-x, y+1/2, -z'
'-x, -y, -z'
'x, -y-1/2, z'

loop_
_atom_site_label
_atom_site_type_symbol
_atom_site_fract_x
_atom_site_fract_y
_atom_site_fract_z
_atom_site_U_iso_or_equiv
_atom_site_adp_type
_atom_site_occupancy
_atom_site_site_symmetry_order
_atom_site_calc_flag
_atom_site_refinement_flags_posn
_atom_site_refinement_flags_adp
_atom_site_refinement_flags_occupancy
_atom_site_disorder_assembly
_atom_site_disorder_group
Si1 Si 0.72761(10) 0.69554(6) -0.02402(10) 0.0335(3) Uani 0.5 1 d . . P A -1
H1 H 0.747(5) 0.619(3) -0.047(5) 0.041(13) Uiso 0.5 1 d . . P B -1
Si2 Si 0.90165(9) 0.73707(10) 0.11868(9) 0.0340(6) Uani 0.5 1 d . . P A -1
Si3 Si 0.91607(15) 0.66963(9) 0.29210(13) 0.0557(4) Uani 0.5 1 d . . P A -1
Si4 Si 1.07105(13) 0.71203(11) 0.04789(13) 0.0586(4) Uani 0.5 1 d . . P A -1
Si5 Si 0.88438(18) 0.86095(9) 0.15985(16) 0.0649(5) Uani 0.5 1 d . . P A -1
N1 N 0.56258(17) 0.80971(10) -0.33432(16) 0.0395(4) Uani 1 1 d . . . . .
C1 C 0.6039(3) 0.750000 -0.2626(3) 0.0327(6) Uani 1 2 d S T P A .
C2 C 0.5002(2) 0.78642(14) -0.4506(2) 0.0468(6) Uani 1 1 d . . . . .
C3 C 0.4498(3) 0.84000(18) -0.5482(2) 0.0663(8) Uani 1 1 d . . . . .
H3A H 0.390230 0.871704 -0.525691 0.080 Uiso 1 1 calc R U . . .
H3B H 0.409604 0.813602 -0.621418 0.080 Uiso 1 1 calc R U . . .
H3C H 0.516525 0.869825 -0.561524 0.080 Uiso 1 1 calc R U . . .
C4 C 0.6731(3) 0.750000 -0.1458(3) 0.0407(7) Uani 1 2 d S T P . .
H4 H 0.701101 0.798440 -0.125200 0.049 Uiso 0.5 1 calc R U P A -1
N2 N 0.5511(5) 0.6869(4) 0.1283(5) 0.0798(17) Uani 0.5 1 d . . P A -1
C5 C 0.6135(5) 0.6872(3) 0.0699(5) 0.0515(12) Uani 0.5 1 d . . P A -1
C11 C 0.5711(2) 0.88406(12) -0.2935(2) 0.0420(5) Uani 1 1 d . . . . .
C12 C 0.6596(3) 0.92989(15) -0.3176(2) 0.0519(6) Uani 1 1 d . . . . .
C13 C 0.6664(3) 1.00129(16) -0.2743(3) 0.0657(8) Uani 1 1 d . . . . .
H13 H 0.726209 1.033597 -0.288884 0.079 Uiso 1 1 calc R U . . .
C14 C 0.5889(4) 1.02570(16) -0.2115(3) 0.0710(9) Uani 1 1 d . . . . .
H14 H 0.595680 1.074505 -0.182673 0.085 Uiso 1 1 calc R U . . .
C15 C 0.5015(3) 0.98045(15) -0.1897(3) 0.0625(8) Uani 1 1 d . . . . .
H15 H 0.448273 0.998461 -0.146064 0.075 Uiso 1 1 calc R U . . .
C16 C 0.4891(2) 0.90821(13) -0.2305(2) 0.0478(6) Uani 1 1 d . . . . .
C17 C 0.7467(3) 0.9048(2) -0.3869(3) 0.0661(8) Uani 1 1 d . . . . .
H17 H 0.716718 0.856576 -0.423931 0.079 Uiso 1 1 calc R U . . .
C18 C 0.7509(5) 0.9576(3) -0.4869(4) 0.0983(14) Uani 1 1 d . . . . .
H18A H 0.808354 0.939204 -0.529402 0.118 Uiso 1 1 calc R U . . .
H18B H 0.669231 0.961751 -0.542405 0.118 Uiso 1 1 calc R U . . .
H18C H 0.777973 1.005780 -0.453192 0.118 Uiso 1 1 calc R U . . .
C19 C 0.8740(4) 0.8931(3) -0.3038(4) 0.1059(16) Uani 1 1 d . . . . .
H19A H 0.929402 0.876811 -0.349971 0.127 Uiso 1 1 calc R U . . .
H19B H 0.904081 0.939110 -0.263408 0.127 Uiso 1 1 calc R U . . .
H19C H 0.870403 0.855847 -0.244505 0.127 Uiso 1 1 calc R U . . .
C20A C 0.3934(18) 0.8649(12) -0.2025(19) 0.052(5) Uani 0.551(16) 1 d . . P C 1
H20A H 0.430035 0.815583 -0.179157 0.063 Uiso 0.551(16) 1 calc R U P C 1
C21A C 0.2852(9) 0.8524(7) -0.3120(9) 0.074(3) Uani 0.551(16) 1 d . . P C 1
H21A H 0.315596 0.836854 -0.379075 0.089 Uiso 0.551(16) 1 calc R U P C 1
H21B H 0.231927 0.814291 -0.294427 0.089 Uiso 0.551(16) 1 calc R U P C 1
H21C H 0.238785 0.897881 -0.332516 0.089 Uiso 0.551(16) 1 calc R U P C 1
C22A C 0.3396(9) 0.8889(4) -0.1014(7) 0.072(2) Uani 0.551(16) 1 d . . P C 1
H22A H 0.276598 0.854014 -0.094196 0.087 Uiso 0.551(16) 1 calc R U P C 1
H22B H 0.404685 0.890431 -0.026538 0.087 Uiso 0.551(16) 1 calc R U P C 1
H22C H 0.303266 0.937601 -0.118942 0.087 Uiso 0.551(16) 1 calc R U P C 1
C20B C 0.385(2) 0.8532(15) -0.217(2) 0.046(4) Uani 0.449(16) 1 d . . P C 2
H20B H 0.399310 0.803242 -0.244922 0.055 Uiso 0.449(16) 1 calc R U P C 2
C21B C 0.2600(12) 0.8841(9) -0.2919(17) 0.095(5) Uani 0.449(16) 1 d . . P C 2
H21D H 0.194010 0.851288 -0.285212 0.114 Uiso 0.449(16) 1 calc R U P C 2
H21E H 0.246858 0.932669 -0.262362 0.114 Uiso 0.449(16) 1 calc R U P C 2
H21F H 0.260684 0.887637 -0.375501 0.114 Uiso 0.449(16) 1 calc R U P C 2
C22B C 0.3909(9) 0.8520(9) -0.0870(7) 0.081(4) Uani 0.449(16) 1 d . . P C 2
H22D H 0.470174 0.832375 -0.041772 0.098 Uiso 0.449(16) 1 calc R U P C 2
H22E H 0.381207 0.901755 -0.059960 0.098 Uiso 0.449(16) 1 calc R U P C 2
H22F H 0.325194 0.820935 -0.074417 0.098 Uiso 0.449(16) 1 calc R U P C 2
C31 C 0.8167(7) 0.7108(4) 0.3806(5) 0.0727(18) Uani 0.5 1 d . . P A -1
H31A H 0.731784 0.712666 0.331421 0.087 Uiso 0.5 1 calc R U P A -1
H31B H 0.821399 0.680749 0.451241 0.087 Uiso 0.5 1 calc R U P A -1
H31C H 0.845074 0.760406 0.405360 0.087 Uiso 0.5 1 calc R U P A -1
C32 C 1.0779(6) 0.6665(6) 0.3874(6) 0.092(3) Uani 0.5 1 d . . P A -1
H32A H 1.130307 0.645094 0.341997 0.110 Uiso 0.5 1 calc R U P A -1
H32B H 1.105832 0.716150 0.412123 0.110 Uiso 0.5 1 calc R U P A -1
H32C H 1.082157 0.636493 0.458004 0.110 Uiso 0.5 1 calc R U P A -1
C33 C 0.8681(8) 0.5713(4) 0.2489(7) 0.0759(18) Uani 0.5 1 d . . P A -1
H33A H 0.783536 0.570595 0.198782 0.091 Uiso 0.5 1 calc R U P A -1
H33B H 0.922122 0.550297 0.204875 0.091 Uiso 0.5 1 calc R U P A -1
H33C H 0.873969 0.542422 0.320994 0.091 Uiso 0.5 1 calc R U P A -1
C34 C 1.2145(5) 0.7428(19) 0.1530(5) 0.104(5) Uani 0.5 1 d . . P A -1
H34A H 1.222623 0.720236 0.230895 0.125 Uiso 0.5 1 calc R U P A -1
H34B H 1.283878 0.728409 0.123261 0.125 Uiso 0.5 1 calc R U P A -1
H34C H 1.213213 0.796111 0.160760 0.125 Uiso 0.5 1 calc R U P A -1
C35 C 1.0545(5) 0.754(2) -0.1002(5) 0.069(3) Uani 0.5 1 d . . P A -1
H35A H 0.978013 0.737832 -0.155666 0.082 Uiso 0.5 1 calc R U P A -1
H35B H 1.052989 0.807759 -0.092806 0.082 Uiso 0.5 1 calc R U P A -1
H35C H 1.123655 0.740057 -0.130304 0.082 Uiso 0.5 1 calc R U P A -1
C36 C 1.0826(8) 0.6099(5) 0.0351(8) 0.091(2) Uani 0.5 1 d . . P A -1
H36A H 1.007705 0.591192 -0.020280 0.109 Uiso 0.5 1 calc R U P A -1
H36B H 1.153017 0.597840 0.005456 0.109 Uiso 0.5 1 calc R U P A -1
H36C H 1.092935 0.587601 0.113527 0.109 Uiso 0.5 1 calc R U P A -1
C37 C 0.7270(7) 0.8792(4) 0.1770(8) 0.085(2) Uani 0.5 1 d . . P A -1
H37A H 0.712034 0.847357 0.239088 0.102 Uiso 0.5 1 calc R U P A -1
H37B H 0.721163 0.930451 0.199504 0.102 Uiso 0.5 1 calc R U P A -1
H37C H 0.665803 0.869408 0.101499 0.102 Uiso 0.5 1 calc R U P A -1
C38 C 0.9990(7) 0.8823(5) 0.3069(7) 0.087(2) Uani 0.5 1 d . . P A -1
H38A H 0.982276 0.851619 0.369476 0.105 Uiso 0.5 1 calc R U P A -1
H38B H 1.081846 0.872374 0.300738 0.105 Uiso 0.5 1 calc R U P A -1
H38C H 0.992272 0.933916 0.326590 0.105 Uiso 0.5 1 calc R U P A -1
C39 C 0.9186(16) 0.9201(5) 0.0426(9) 0.155(6) Uani 0.5 1 d . . P A -1
H39A H 1.000939 0.909250 0.035970 0.185 Uiso 0.5 1 calc R U P A -1
H39B H 0.858702 0.910589 -0.033862 0.185 Uiso 0.5 1 calc R U P A -1
H39C H 0.914062 0.971632 0.064142 0.185 Uiso 0.5 1 calc R U P A -1

loop_
_atom_site_aniso_label
_atom_site_aniso_U_11
_atom_site_aniso_U_22
_atom_site_aniso_U_33
_atom_site_aniso_U_23
_atom_site_aniso_U_13
_atom_site_aniso_U_12
Si1 0.0310(5) 0.0351(5) 0.0319(6) 0.0030(4) 0.0042(4) -0.0005(4)
Si2 0.0283(4) 0.0407(18) 0.0304(5) 0.0034(4) 0.0032(3) -0.0011(4)
Si3 0.0612(9) 0.0620(9) 0.0429(7) 0.0092(6) 0.0127(6) 0.0013(7)
Si4 0.0402(7) 0.0893(11) 0.0458(7) 0.0105(7) 0.0109(6) 0.0131(7)
Si5 0.0792(11) 0.0490(9) 0.0602(9) -0.0022(7) 0.0083(8) -0.0109(8)
N1 0.0441(10) 0.0366(9) 0.0313(9) 0.0027(7) -0.0008(7) 0.0008(8)
C1 0.0324(13) 0.0339(14) 0.0302(13) 0.000 0.0056(11) 0.000
C2 0.0500(13) 0.0517(13) 0.0305(10) 0.0029(10) -0.0032(9) 0.0004(11)
C3 0.0761(19) 0.0681(18) 0.0391(13) 0.0133(13) -0.0111(13) 0.0013(15)
C4 0.0346(15) 0.0540(18) 0.0303(14) 0.000 0.0034(12) 0.000
N2 0.064(3) 0.112(5) 0.070(3) 0.005(3) 0.029(3) -0.025(3)
C5 0.040(2) 0.066(3) 0.045(3) 0.008(2) 0.006(2) -0.013(2)
C11 0.0486(12) 0.0339(11) 0.0360(11) 0.0066(9) -0.0011(9) -0.0003(9)
C12 0.0585(15) 0.0477(13) 0.0423(12) 0.0118(10) 0.0015(11) -0.0062(11)
C13 0.081(2) 0.0453(14) 0.0604(17) 0.0144(13) 0.0007(15) -0.0166(14)
C14 0.102(3) 0.0379(14) 0.0643(18) 0.0022(13) 0.0066(17) -0.0015(15)
C15 0.080(2) 0.0428(14) 0.0605(17) 0.0027(12) 0.0127(15) 0.0138(13)
C16 0.0532(14) 0.0391(12) 0.0464(13) 0.0069(10) 0.0056(10) 0.0078(10)
C17 0.0656(18) 0.075(2) 0.0578(16) 0.0150(15) 0.0179(14) -0.0129(15)
C18 0.119(3) 0.109(3) 0.073(2) 0.028(2) 0.036(2) -0.021(3)
C19 0.067(2) 0.164(5) 0.086(3) 0.029(3) 0.022(2) 0.009(3)
C20A 0.054(6) 0.039(7) 0.055(5) 0.001(4) -0.002(3) 0.011(4)
C21A 0.044(4) 0.099(7) 0.072(4) 0.017(5) 0.004(3) -0.001(4)
C22A 0.068(5) 0.072(4) 0.086(5) 0.004(3) 0.036(4) 0.016(3)
C20B 0.041(5) 0.037(7) 0.064(9) 0.004(6) 0.022(6) 0.003(4)
C21B 0.050(5) 0.105(10) 0.117(11) 0.036(8) -0.001(5) 0.020(6)
C22B 0.059(5) 0.124(11) 0.066(5) 0.013(5) 0.024(4) 0.002(6)
C31 0.087(4) 0.090(4) 0.047(3) 0.003(3) 0.028(3) -0.016(4)
C32 0.062(4) 0.137(7) 0.061(4) 0.037(4) -0.012(3) 0.011(4)
C33 0.099(5) 0.057(3) 0.076(4) 0.017(3) 0.031(4) 0.006(3)
C34 0.041(3) 0.199(16) 0.065(3) 0.005(10) 0.005(2) 0.043(10)
C35 0.051(2) 0.106(8) 0.054(3) 0.016(11) 0.022(2) 0.009(10)
C36 0.076(5) 0.099(6) 0.101(6) 0.005(5) 0.029(4) 0.034(4)
C37 0.079(4) 0.061(4) 0.103(6) -0.024(4) 0.003(4) 0.024(3)
C38 0.075(4) 0.092(5) 0.087(5) -0.042(4) 0.007(4) -0.033(4)
C39 0.299(19) 0.073(5) 0.090(6) 0.013(5) 0.050(9) -0.079(8)

loop_
_atom_type_symbol
_atom_type_description
_atom_type_scat_dispersion_real
_atom_type_scat_dispersion_imag
_atom_type_scat_source
C C 0.0181 0.0091 'International Tables Vol C Tables 4.2.6.8 and 6.1.1.4'
H H 0.0000 0.0000 'International Tables Vol C Tables 4.2.6.8 and 6.1.1.4'
N N 0.0311 0.0180 'International Tables Vol C Tables 4.2.6.8 and 6.1.1.4'
Si Si 0.2541 0.3302 'International Tables Vol C Tables 4.2.6.8 and 6.1.1.4'

loop_
_geom_angle_atom_site_label_1
_geom_angle_atom_site_label_2
_geom_angle_atom_site_label_3
_geom_angle
_geom_angle_site_symmetry_1
_geom_angle_site_symmetry_3
C4 Si1 C5 111.9(2) . .
C4 Si1 Si2 116.64(10) . .
C5 Si1 Si2 100.97(16) . .
Si5 Si2 Si4 112.72(9) . .
Si5 Si2 Si3 108.89(8) . .
Si4 Si2 Si3 109.40(8) . .
Si5 Si2 Si1 111.07(8) . .
Si4 Si2 Si1 107.60(7) . .
Si3 Si2 Si1 106.99(8) . .
C32 Si3 C31 108.9(4) . .
C32 Si3 C33 107.0(4) . .
C31 Si3 C33 110.6(3) . .
C32 Si3 Si2 110.9(3) . .
C31 Si3 Si2 110.7(2) . .
C33 Si3 Si2 108.7(2) . .
C34 Si4 C35 109.9(9) . .
C34 Si4 C36 106.8(11) . .
C35 Si4 C36 109.4(13) . .
C34 Si4 Si2 111.7(4) . .
C35 Si4 Si2 111.2(5) . .
C36 Si4 Si2 107.7(3) . .
C39 Si5 C37 111.6(6) . .
C39 Si5 C38 108.5(5) . .
C37 Si5 C38 107.8(4) . .
C39 Si5 Si2 111.5(4) . .
C37 Si5 Si2 109.2(2) . .
C38 Si5 Si2 108.1(3) . .
C1 N1 C2 110.06(19) . .
C1 N1 C11 124.59(18) . .
C2 N1 C11 125.07(18) . .
C4 C1 N1 127.60(12) . 4_575
C4 C1 N1 127.60(12) . .
N1 C1 N1 104.8(2) 4_575 .
C2 C2 N1 107.51(13) 4_575 .
C2 C2 C3 130.99(16) 4_575 .
N1 C2 C3 121.5(2) . .
C1 C4 Si1 143.57(8) . .
N2 C5 Si1 175.0(6) . .
C12 C11 C16 122.2(2) . .
C12 C11 N1 119.3(2) . .
C16 C11 N1 118.5(2) . .
C13 C12 C11 117.5(3) . .
C13 C12 C17 120.0(3) . .
C11 C12 C17 122.6(3) . .
C14 C13 C12 121.4(3) . .
C13 C14 C15 120.5(3) . .
C14 C15 C16 121.3(3) . .
C15 C16 C11 117.1(3) . .
C15 C16 C20A 116.8(9) . .
C11 C16 C20A 126.1(9) . .
C15 C16 C20B 124.8(10) . .
C11 C16 C20B 118.0(10) . .
C12 C17 C19 110.4(3) . .
C12 C17 C18 112.3(3) . .
C19 C17 C18 110.7(3) . .
C22A C20A C16 119.8(17) . .
C22A C20A C21A 106.7(12) . .
C16 C20A C21A 112.0(13) . .
C21B C20B C16 107.6(15) . .
C21B C20B C22B 111.1(14) . .
C16 C20B C22B 106.3(19) . .

loop_
_geom_bond_atom_site_label_1
_geom_bond_atom_site_label_2
_geom_bond_distance
_geom_bond_site_symmetry_2
Si1 C4 1.709(3) .
Si1 C5 1.918(5) .
Si1 Si2 2.3396(15) .
Si2 Si5 2.336(2) .
Si2 Si4 2.3368(18) .
Si2 Si3 2.338(2) .
Si3 C32 1.874(7) .
Si3 C31 1.883(7) .
Si3 C33 1.908(7) .
Si4 C34 1.842(13) .
Si4 C35 1.858(18) .
Si4 C36 1.881(9) .
Si5 C39 1.867(8) .
Si5 C37 1.883(8) .
Si5 C38 1.892(7) .
N1 C1 1.379(2) .
N1 C2 1.416(3) .
N1 C11 1.436(3) .
C1 C4 1.377(4) .
C2 C2 1.332(5) 4_575
C2 C3 1.494(3) .
N2 C5 1.110(7) .
C11 C12 1.396(4) .
C11 C16 1.406(4) .
C12 C13 1.395(4) .
C12 C17 1.509(4) .
C13 C14 1.365(5) .
C14 C15 1.368(5) .
C15 C16 1.399(4) .
C16 C20A 1.45(2) .
C16 C20B 1.59(2) .
C17 C19 1.522(5) .
C17 C18 1.527(4) .
C20A C22A 1.53(2) .
C20A C21A 1.53(2) .
C20B C21B 1.56(3) .
C20B C22B 1.50(3) .

loop_
_geom_torsion_atom_site_label_1
_geom_torsion_atom_site_label_2
_geom_torsion_atom_site_label_3
_geom_torsion_atom_site_label_4
_geom_torsion
_geom_torsion_site_symmetry_1
_geom_torsion_site_symmetry_4
C4 Si1 Si2 Si5 45.23(14) . .
C5 Si1 Si2 Si5 -76.31(19) . .
C4 Si1 Si2 Si4 -78.58(14) . .
C5 Si1 Si2 Si4 159.88(19) . .
C4 Si1 Si2 Si3 163.95(13) . .
C5 Si1 Si2 Si3 42.4(2) . .
Si5 Si2 Si3 C32 -84.5(4) . .
Si4 Si2 Si3 C32 39.1(4) . .
Si1 Si2 Si3 C32 155.3(4) . .
Si5 Si2 Si3 C31 36.5(3) . .
Si4 Si2 Si3 C31 160.1(2) . .
Si1 Si2 Si3 C31 -83.6(3) . .
Si5 Si2 Si3 C33 158.1(3) . .
Si4 Si2 Si3 C33 -78.3(3) . .
Si1 Si2 Si3 C33 38.0(3) . .
Si5 Si2 Si4 C34 57.0(11) . .
Si3 Si2 Si4 C34 -64.3(11) . .
Si1 Si2 Si4 C34 179.8(10) . .
Si5 Si2 Si4 C35 -66.2(12) . .
Si3 Si2 Si4 C35 172.5(12) . .
Si1 Si2 Si4 C35 56.6(12) . .
Si5 Si2 Si4 C36 173.9(3) . .
Si3 Si2 Si4 C36 52.6(3) . .
Si1 Si2 Si4 C36 -63.3(3) . .
Si4 Si2 Si5 C39 41.6(6) . .
Si3 Si2 Si5 C39 163.1(6) . .
Si1 Si2 Si5 C39 -79.3(6) . .
Si4 Si2 Si5 C37 165.3(3) . .
Si3 Si2 Si5 C37 -73.1(3) . .
Si1 Si2 Si5 C37 44.5(3) . .
Si4 Si2 Si5 C38 -77.6(3) . .
Si3 Si2 Si5 C38 44.0(3) . .
Si1 Si2 Si5 C38 161.6(3) . .
C2 N1 C1 C4 176.7(3) . .
C11 N1 C1 C4 -9.0(4) . .
C2 N1 C1 N1 -2.2(3) . 4_575
C11 N1 C1 N1 172.03(15) . 4_575
C1 N1 C2 C2 1.4(2) . 4_575
C11 N1 C2 C2 -172.80(18) . 4_575
C1 N1 C2 C3 -177.6(3) . .
C11 N1 C2 C3 8.1(4) . .
N1 C1 C4 Si1 -11.5(6) 4_575 .
N1 C1 C4 Si1 169.8(3) . .
C5 Si1 C4 C1 -87.2(4) . .
Si2 Si1 C4 C1 157.3(4) . .
C1 N1 C11 C12 104.1(3) . .
C2 N1 C11 C12 -82.5(3) . .
C1 N1 C11 C16 -76.0(3) . .
C2 N1 C11 C16 97.4(3) . .
C16 C11 C12 C13 1.4(4) . .
N1 C11 C12 C13 -178.8(2) . .
C16 C11 C12 C17 -179.0(2) . .
N1 C11 C12 C17 0.9(3) . .
C11 C12 C13 C14 -0.5(4) . .
C17 C12 C13 C14 179.9(3) . .
C12 C13 C14 C15 -0.3(5) . .
C13 C14 C15 C16 0.2(5) . .
C14 C15 C16 C11 0.7(4) . .
C14 C15 C16 C20A -180.0(9) . .
C14 C15 C16 C20B -175.8(11) . .
C12 C11 C16 C15 -1.5(4) . .
N1 C11 C16 C15 178.7(2) . .
C12 C11 C16 C20A 179.3(10) . .
N1 C11 C16 C20A -0.6(10) . .
C12 C11 C16 C20B 175.3(10) . .
N1 C11 C16 C20B -4.6(11) . .
C13 C12 C17 C19 74.1(4) . .
C11 C12 C17 C19 -105.6(4) . .
C13 C12 C17 C18 -50.0(4) . .
C11 C12 C17 C18 130.3(3) . .
C15 C16 C20A C22A -19.1(17) . .
C11 C16 C20A C22A 160.1(9) . .
C15 C16 C20A C21A 106.9(14) . .
C11 C16 C20A C21A -73.8(15) . .
C15 C16 C20B C21B 65(2) . .
C11 C16 C20B C21B -111.5(16) . .
C15 C16 C20B C22B -54.1(17) . .
C11 C16 C20B C22B 129.4(12) . .
